data_1547012
loop_
_publ_author_name
'Pflueger, Jason J.'
'Morrill, Louis C.'
'deGruyter, Justine N'
'Perea, Melecio A.'
'Sarpong, Richmond'

_publ_section_title
;
 Magnesiate Addition/Ring-Expansion Strategy To Access the 6-7-6 Tricyclic
 Core of Hetisine-Type C20-Diterpenoid Alkaloids.
;
_journal_issue 17
_journal_name_full 'Organic letters'
_journal_page_first 4632
_journal_page_last 4635
_journal_paper_doi 10.1021/acs.orglett.7b02260
_journal_volume 19
_journal_year 2017
_chemical_formula_sum 'C20 H22 O5'
_chemical_formula_weight 342.37
_chemical_name_common LCM1-059P
_chemical_name_systematic sarpong92
_space_group.centring_type P

_space_group_crystal_system monoclinic
_space_group_IT_number 14
_space_group_name_Hall '-P 2ybc'
_space_group_name_H-M_alt 'P 1 21/c 1'
_symmetry_space_group_name_Hall '-P 2ybc'
_symmetry_space_group_name_H-M 'P 1 21/c 1'
_atom_sites_solution_hydrogens geom
_atom_sites_solution_primary iterative
_atom_sites_solution_secondary difmap
_audit_creation_method SHELXL-2014/6
_cell_angle_alpha 90
_cell_angle_beta 105.217(2)
_cell_angle_gamma 90
_cell_formula_units_Z 4
_cell_length_a 9.2809(4)
_cell_length_b 12.2308(6)
_cell_length_c 15.3442(7)
_cell_measurement_reflns_used 9729
_cell_measurement_temperature 100(2)
_cell_measurement_theta_max 68.24
_cell_measurement_theta_min 4.69
_cell_volume 1680.70(13)
_computing_cell_refinement 'Bruker SAINT'
_computing_data_collection 'Bruker APEX2'
_computing_data_reduction 'Bruker SAINT'
_computing_molecular_graphics ORTEP-32
_computing_publication_material WinGX
_computing_structure_refinement SHELXL-2014
_computing_structure_solution SHELXT
_diffrn_ambient_temperature 100(2)
_diffrn_detector_area_resol_mean 8.366
_diffrn_measured_fraction_theta_full 1.000
_diffrn_measured_fraction_theta_max 1.000
_diffrn_measurement_device_type 'Bruker APEX-II CCD'
_diffrn_measurement_method 'phi and omega scans'
_diffrn_radiation_type CuK\a
_diffrn_radiation_wavelength 1.54178
_diffrn_reflns_av_R_equivalents 0.0562
_diffrn_reflns_av_unetI/netI 0.0222
_diffrn_reflns_Laue_measured_fraction_full 1.000
_diffrn_reflns_Laue_measured_fraction_max 1.000
_diffrn_reflns_limit_h_max 11
_diffrn_reflns_limit_h_min -11
_diffrn_reflns_limit_k_max 14
_diffrn_reflns_limit_k_min -14
_diffrn_reflns_limit_l_max 18
_diffrn_reflns_limit_l_min -18
_diffrn_reflns_number 55022
_diffrn_reflns_point_group_measured_fraction_full 1.000
_diffrn_reflns_point_group_measured_fraction_max 1.000
_diffrn_reflns_theta_full 67.000
_diffrn_reflns_theta_max 68.294
_diffrn_reflns_theta_min 4.689
_diffrn_source 'microfocus rotating anode'
_exptl_absorpt_coefficient_mu 0.793
_exptl_absorpt_correction_T_max 0.929
_exptl_absorpt_correction_T_min 0.843
_exptl_absorpt_correction_type multi-scan
_exptl_absorpt_process_details SADABS
_exptl_crystal_colour colorless
_exptl_crystal_density_diffrn 1.353
_exptl_crystal_description block
_exptl_crystal_F_000 728
_exptl_crystal_size_max 0.040
_exptl_crystal_size_mid 0.030
_exptl_crystal_size_min 0.020
_refine_diff_density_max 0.536
_refine_diff_density_min -0.218
_refine_diff_density_rms 0.042
_refine_ls_extinction_method none
_refine_ls_goodness_of_fit_ref 1.036
_refine_ls_hydrogen_treatment constr
_refine_ls_matrix_type full
_refine_ls_number_parameters 228
_refine_ls_number_reflns 3079
_refine_ls_number_restraints 0
_refine_ls_restrained_S_all 1.036
_refine_ls_R_factor_all 0.0403
_refine_ls_R_factor_gt 0.0361
_refine_ls_shift/su_max 0.000
_refine_ls_shift/su_mean 0.000
_refine_ls_structure_factor_coef Fsqd
_refine_ls_weighting_details 'w=1/[\s^2^(Fo^2^)+(0.0438P)^2^+0.9256P] where P=(Fo^2^+2Fc^2^)/3'
_refine_ls_weighting_scheme calc
_refine_ls_wR_factor_gt 0.0917
_refine_ls_wR_factor_ref 0.0955
_reflns_Friedel_coverage 0.000
_reflns_number_gt 2766
_reflns_number_total 3079
_reflns_threshold_expression 'I > 2\s(I)'
_cod_data_source_file ol7b02260_si_002.cif
_cod_data_source_block sarpong92
_cod_depositor_comments
;
The following automatic conversions were performed:

'_space_group.centring_type' value 'primitive' was replaced with the
value 'P' as specified in the replacement file
'/home/antanas/src/cod-tools/trunk/data/replacement-values/replacement_values.lst'.

Automatic conversion script
Id: cif_fix_values 5642 2017-10-24 12:04:52Z antanas 
;
_cod_original_cell_volume 1680.69(13)
_cod_database_code 1547012
_shelx_space_group_comment
; 
The symmetry employed for this shelxl refinement is uniquely defined 
by the following loop, which should always be used as a source of 
symmetry information in preference to the above space-group names. 
They are only intended as comments. 
;
_shelx_estimated_absorpt_t_min 0.969
_shelx_estimated_absorpt_t_max 0.984
_shelxl_version_number 2014/6

loop_
_space_group_symop_operation_xyz
'x, y, z'
'-x, y+1/2, -z+1/2'
'-x, -y, -z'
'x, -y-1/2, z-1/2'

loop_
_atom_site_label
_atom_site_type_symbol
_atom_site_fract_x
_atom_site_fract_y
_atom_site_fract_z
_atom_site_U_iso_or_equiv
_atom_site_adp_type
_atom_site_occupancy
_atom_site_site_symmetry_order
_atom_site_calc_flag
_atom_site_refinement_flags_posn
_atom_site_refinement_flags_adp
C1 C 0.14915(15) 0.29107(11) 0.63589(8) 0.0194(3) Uani 1 1 d . .
C2 C 0.30795(15) 0.24085(11) 0.66203(8) 0.0188(3) Uani 1 1 d . .
C3 C 0.30798(16) 0.13313(11) 0.61098(9) 0.0223(3) Uani 1 1 d . .
H3 H 0.2313 0.0830 0.6242 0.027 Uiso 1 1 calc R U
C4 C 0.46047(17) 0.07698(12) 0.63783(10) 0.0269(3) Uani 1 1 d . .
H4A H 0.4811 0.0527 0.7015 0.032 Uiso 1 1 calc R U
H4B H 0.4576 0.0112 0.5998 0.032 Uiso 1 1 calc R U
C5 C 0.58699(17) 0.15161(12) 0.62751(10) 0.0261(3) Uani 1 1 d . .
H5A H 0.6840 0.1141 0.6509 0.031 Uiso 1 1 calc R U
H5B H 0.5747 0.1680 0.5628 0.031 Uiso 1 1 calc R U
C6 C 0.58600(15) 0.25791(12) 0.67940(9) 0.0221(3) Uani 1 1 d . .
H6 H 0.5990 0.2369 0.7440 0.026 Uiso 1 1 calc R U
C7 C 0.43460(14) 0.31672(11) 0.64923(8) 0.0181(3) Uani 1 1 d . .
H7 H 0.4391 0.3801 0.6910 0.022 Uiso 1 1 calc R U
C8 C 0.41406(15) 0.36416(11) 0.55459(9) 0.0194(3) Uani 1 1 d . .
C9 C 0.26768(15) 0.41961(12) 0.50943(9) 0.0213(3) Uani 1 1 d . .
H9A H 0.2857 0.4749 0.4664 0.026 Uiso 1 1 calc R U
H9B H 0.1980 0.3644 0.4744 0.026 Uiso 1 1 calc R U
C10 C 0.19470(14) 0.47482(11) 0.57490(9) 0.0198(3) Uani 1 1 d . .
C11 C 0.18343(15) 0.58807(12) 0.57567(9) 0.0223(3) Uani 1 1 d . .
H11 H 0.2226 0.6308 0.5355 0.027 Uiso 1 1 calc R U
C12 C 0.11468(15) 0.63882(12) 0.63533(9) 0.0231(3) Uani 1 1 d . .
C13 C 0.05237(15) 0.57685(12) 0.69257(9) 0.0237(3) Uani 1 1 d . .
H13 H 0.0043 0.6118 0.7326 0.028 Uiso 1 1 calc R U
C14 C 0.06122(15) 0.46438(12) 0.69052(9) 0.0215(3) Uani 1 1 d . .
H14 H 0.0168 0.4218 0.7283 0.026 Uiso 1 1 calc R U
C15 C 0.13504(14) 0.41246(11) 0.63331(9) 0.0195(3) Uani 1 1 d . .
C16 C 0.32687(15) 0.21578(12) 0.76225(9) 0.0218(3) Uani 1 1 d . .
H16 H 0.2987 0.1449 0.7770 0.026 Uiso 1 1 calc R U
C17 C 0.37844(17) 0.28343(13) 0.82951(9) 0.0285(3) Uani 1 1 d . .
H17A H 0.4080 0.3552 0.8180 0.034 Uiso 1 1 calc R U
H17B H 0.3863 0.2607 0.8898 0.034 Uiso 1 1 calc R U
C18 C 0.20139(19) 0.07253(13) 0.46060(10) 0.0309(3) Uani 1 1 d . .
H18A H 0.2753 0.0139 0.4662 0.046 Uiso 1 1 calc R U
H18B H 0.1702 0.0974 0.3977 0.046 Uiso 1 1 calc R U
H18C H 0.1144 0.0450 0.4787 0.046 Uiso 1 1 calc R U
C19 C 0.71218(15) 0.33603(13) 0.67816(9) 0.0254(3) Uani 1 1 d . .
H19 H 0.7899 0.3115 0.6532 0.030 Uiso 1 1 calc R U
C20 C 0.17213(19) 0.81639(13) 0.58910(11) 0.0335(4) Uani 1 1 d . .
H20A H 0.2768 0.7946 0.5990 0.050 Uiso 1 1 calc R U
H20B H 0.1671 0.8932 0.6062 0.050 Uiso 1 1 calc R U
H20C H 0.1200 0.8071 0.5252 0.050 Uiso 1 1 calc R U
O1 O 0.04116(11) 0.23176(8) 0.62731(7) 0.0255(2) Uani 1 1 d . .
O2 O 0.26547(11) 0.16100(8) 0.51707(6) 0.0246(2) Uani 1 1 d . .
O3 O 0.71849(11) 0.42770(9) 0.70735(7) 0.0290(3) Uani 1 1 d . .
O4 O 0.51558(11) 0.36217(8) 0.51814(6) 0.0244(2) Uani 1 1 d . .
O5 O 0.10276(12) 0.74956(8) 0.64291(7) 0.0291(3) Uani 1 1 d . .

loop_
_atom_site_aniso_label
_atom_site_aniso_U_11
_atom_site_aniso_U_22
_atom_site_aniso_U_33
_atom_site_aniso_U_23
_atom_site_aniso_U_13
_atom_site_aniso_U_12
C1 0.0231(7) 0.0230(7) 0.0129(6) -0.0002(5) 0.0061(5) -0.0020(6)
C2 0.0233(7) 0.0170(7) 0.0170(6) 0.0007(5) 0.0067(5) -0.0002(5)
C3 0.0314(7) 0.0185(7) 0.0179(6) 0.0004(5) 0.0082(6) -0.0013(6)
C4 0.0376(8) 0.0194(7) 0.0239(7) -0.0007(6) 0.0087(6) 0.0058(6)
C5 0.0282(7) 0.0252(8) 0.0252(7) -0.0005(6) 0.0077(6) 0.0086(6)
C6 0.0228(7) 0.0248(7) 0.0192(6) 0.0018(5) 0.0065(5) 0.0045(6)
C7 0.0196(6) 0.0184(7) 0.0170(6) 0.0003(5) 0.0059(5) 0.0016(5)
C8 0.0242(7) 0.0167(7) 0.0185(6) -0.0017(5) 0.0077(5) -0.0019(5)
C9 0.0245(7) 0.0226(7) 0.0176(6) 0.0039(5) 0.0067(5) 0.0001(5)
C10 0.0163(6) 0.0224(7) 0.0192(6) 0.0015(5) 0.0020(5) 0.0006(5)
C11 0.0190(7) 0.0240(7) 0.0218(7) 0.0042(5) 0.0017(5) -0.0005(5)
C12 0.0186(7) 0.0204(7) 0.0259(7) -0.0007(6) -0.0018(5) 0.0012(5)
C13 0.0192(7) 0.0267(8) 0.0247(7) -0.0048(6) 0.0049(5) 0.0020(6)
C14 0.0169(6) 0.0260(7) 0.0212(7) -0.0002(6) 0.0046(5) -0.0018(5)
C15 0.0160(6) 0.0222(7) 0.0190(6) -0.0003(5) 0.0023(5) -0.0001(5)
C16 0.0253(7) 0.0212(7) 0.0206(7) 0.0042(5) 0.0089(5) 0.0020(6)
C17 0.0375(8) 0.0315(8) 0.0176(7) 0.0012(6) 0.0093(6) -0.0053(7)
C18 0.0394(9) 0.0273(8) 0.0252(7) -0.0084(6) 0.0067(6) -0.0022(7)
C19 0.0190(7) 0.0358(9) 0.0216(7) 0.0048(6) 0.0060(5) 0.0051(6)
C20 0.0443(9) 0.0209(8) 0.0299(8) 0.0038(6) 0.0005(7) -0.0018(7)
O1 0.0254(5) 0.0252(5) 0.0262(5) -0.0003(4) 0.0074(4) -0.0062(4)
O2 0.0354(6) 0.0216(5) 0.0167(5) -0.0022(4) 0.0069(4) -0.0034(4)
O3 0.0253(5) 0.0273(6) 0.0342(6) 0.0006(5) 0.0077(4) -0.0011(4)
O4 0.0263(5) 0.0270(5) 0.0231(5) 0.0014(4) 0.0120(4) 0.0016(4)
O5 0.0324(6) 0.0189(5) 0.0337(6) -0.0010(4) 0.0049(4) 0.0024(4)

loop_
_atom_type_symbol
_atom_type_description
_atom_type_scat_dispersion_real
_atom_type_scat_dispersion_imag
_atom_type_scat_source
C C 0.0181 0.0091 'International Tables Vol C Tables 4.2.6.8 and 6.1.1.4'
H H 0.0000 0.0000 'International Tables Vol C Tables 4.2.6.8 and 6.1.1.4'
O O 0.0492 0.0322 'International Tables Vol C Tables 4.2.6.8 and 6.1.1.4'

loop_
_geom_angle_atom_site_label_1
_geom_angle_atom_site_label_2
_geom_angle_atom_site_label_3
_geom_angle
O1 C1 C15 121.82(12)
O1 C1 C2 119.51(12)
C15 C1 C2 118.23(11)
C16 C2 C3 109.00(11)
C16 C2 C1 100.94(10)
C3 C2 C1 109.65(11)
C16 C2 C7 110.86(11)
C3 C2 C7 110.36(11)
C1 C2 C7 115.56(11)
O2 C3 C4 111.67(11)
O2 C3 C2 105.83(11)
C4 C3 C2 111.87(11)
O2 C3 H3 109.1
C4 C3 H3 109.1
C2 C3 H3 109.1
C5 C4 C3 112.70(12)
C5 C4 H4A 109.1
C3 C4 H4A 109.1
C5 C4 H4B 109.1
C3 C4 H4B 109.1
H4A C4 H4B 107.8
C6 C5 C4 110.18(12)
C6 C5 H5A 109.6
C4 C5 H5A 109.6
C6 C5 H5B 109.6
C4 C5 H5B 109.6
H5A C5 H5B 108.1
C19 C6 C5 114.85(12)
C19 C6 C7 110.45(11)
C5 C6 C7 111.82(11)
C19 C6 H6 106.4
C5 C6 H6 106.4
C7 C6 H6 106.4
C8 C7 C6 109.86(11)
C8 C7 C2 115.98(11)
C6 C7 C2 110.20(11)
C8 C7 H7 106.8
C6 C7 H7 106.8
C2 C7 H7 106.8
O4 C8 C9 120.61(12)
O4 C8 C7 120.74(12)
C9 C8 C7 118.56(11)
C10 C9 C8 113.65(11)
C10 C9 H9A 108.8
C8 C9 H9A 108.8
C10 C9 H9B 108.8
C8 C9 H9B 108.8
H9A C9 H9B 107.7
C11 C10 C15 119.70(13)
C11 C10 C9 119.95(12)
C15 C10 C9 120.34(12)
C10 C11 C12 119.91(13)
C10 C11 H11 120.0
C12 C11 H11 120.0
O5 C12 C11 124.01(13)
O5 C12 C13 115.38(13)
C11 C12 C13 120.60(13)
C14 C13 C12 119.38(13)
C14 C13 H13 120.3
C12 C13 H13 120.3
C13 C14 C15 120.58(13)
C13 C14 H14 119.7
C15 C14 H14 119.7
C10 C15 C14 119.75(13)
C10 C15 C1 120.94(12)
C14 C15 C1 119.31(12)
C17 C16 C2 125.85(13)
C17 C16 H16 117.1
C2 C16 H16 117.1
C16 C17 H17A 120.0
C16 C17 H17B 120.0
H17A C17 H17B 120.0
O2 C18 H18A 109.5
O2 C18 H18B 109.5
H18A C18 H18B 109.5
O2 C18 H18C 109.5
H18A C18 H18C 109.5
H18B C18 H18C 109.5
O3 C19 C6 123.04(13)
O3 C19 H19 118.5
C6 C19 H19 118.5
O5 C20 H20A 109.5
O5 C20 H20B 109.5
H20A C20 H20B 109.5
O5 C20 H20C 109.5
H20A C20 H20C 109.5
H20B C20 H20C 109.5
C18 O2 C3 113.23(11)
C12 O5 C20 117.31(12)

loop_
_geom_bond_atom_site_label_1
_geom_bond_atom_site_label_2
_geom_bond_distance
C1 O1 1.2161(17)
C1 C15 1.490(2)
C1 C2 1.5492(19)
C2 C16 1.5323(17)
C2 C3 1.5328(19)
C2 C7 1.5499(18)
C3 O2 1.4316(16)
C3 C4 1.529(2)
C3 H3 1.0000
C4 C5 1.528(2)
C4 H4A 0.9900
C4 H4B 0.9900
C5 C6 1.526(2)
C5 H5A 0.9900
C5 H5B 0.9900
C6 C19 1.515(2)
C6 C7 1.5377(18)
C6 H6 1.0000
C7 C8 1.5286(18)
C7 H7 1.0000
C8 O4 1.2156(17)
C8 C9 1.5139(19)
C9 C10 1.5103(19)
C9 H9A 0.9900
C9 H9B 0.9900
C10 C11 1.389(2)
C10 C15 1.3971(19)
C11 C12 1.392(2)
C11 H11 0.9500
C12 O5 1.3665(18)
C12 C13 1.395(2)
C13 C14 1.379(2)
C13 H13 0.9500
C14 C15 1.3997(19)
C14 H14 0.9500
C16 C17 1.311(2)
C16 H16 0.9500
C17 H17A 0.9500
C17 H17B 0.9500
C18 O2 1.4160(17)
C18 H18A 0.9800
C18 H18B 0.9800
C18 H18C 0.9800
C19 O3 1.2030(19)
C19 H19 0.9500
C20 O5 1.4295(19)
C20 H20A 0.9800
C20 H20B 0.9800
C20 H20C 0.9800
